data_4511811
loop_
_publ_author_name
'Emami, Seyedali'
'Paz, Filipe A. Almeida'
'Mendes, Ad\'elio'
'Gales, Lu\'is'

_publ_section_title
;
 Toward the Construction of 3D Dipeptide--Metal Frameworks
;
_journal_issue 9
_journal_name_full 'Crystal Growth &amp; Design'
_journal_page_first 4777
_journal_paper_doi 10.1021/cg500925x
_journal_volume 14
_journal_year 2014
_chemical_formula_sum 'C20 H11 Cl3 F6 Fe O2'
_chemical_formula_weight 559.49
_chemical_name_systematic
; 
 ? 
;
_space_group_IT_number 2
_symmetry_cell_setting triclinic
_symmetry_space_group_name_Hall '-P 1'
_symmetry_space_group_name_H-M 'P -1'
_atom_sites_solution_hydrogens geom
_atom_sites_solution_primary direct
_atom_sites_solution_secondary difmap
_audit_creation_method SHELXL-97
_cell_angle_alpha 87.036(16)
_cell_angle_beta 89.136(16)
_cell_angle_gamma 71.771(10)
_cell_formula_units_Z 2
_cell_length_a 7.350(4)
_cell_length_b 8.248(5)
_cell_length_c 17.977(10)
_cell_measurement_temperature 173(2)
_cell_volume 1033.7(10)
_computing_structure_refinement 'SHELXL-97 (Sheldrick, 1997)'
_computing_structure_solution 'SHELXS-97 (Sheldrick, 1990)'
_diffrn_ambient_temperature 173(2)
_diffrn_measured_fraction_theta_full 0.994
_diffrn_measured_fraction_theta_max 0.977
_diffrn_radiation_monochromator graphite
_diffrn_radiation_source 'fine-focus sealed tube'
_diffrn_radiation_type MoK\a
_diffrn_radiation_wavelength 0.71073
_diffrn_reflns_av_R_equivalents 0.0416
_diffrn_reflns_av_sigmaI/netI 0.0604
_diffrn_reflns_limit_h_max 9
_diffrn_reflns_limit_h_min -9
_diffrn_reflns_limit_k_max 10
_diffrn_reflns_limit_k_min -6
_diffrn_reflns_limit_l_max 22
_diffrn_reflns_limit_l_min -23
_diffrn_reflns_number 5886
_diffrn_reflns_theta_full 25.00
_diffrn_reflns_theta_max 27.49
_diffrn_reflns_theta_min 2.60
_exptl_absorpt_coefficient_mu 1.187
_exptl_absorpt_correction_T_max 0.8905
_exptl_absorpt_correction_T_min 0.7972
_exptl_absorpt_correction_type empirical
_exptl_crystal_density_diffrn 1.798
_exptl_crystal_density_method 'not measured'
_exptl_crystal_F_000 556
_exptl_crystal_size_max 0.20
_exptl_crystal_size_mid 0.10
_exptl_crystal_size_min 0.10
_refine_diff_density_max 0.411
_refine_diff_density_min -0.588
_refine_diff_density_rms 0.068
_refine_ls_extinction_method none
_refine_ls_goodness_of_fit_ref 1.086
_refine_ls_hydrogen_treatment mixed
_refine_ls_matrix_type full
_refine_ls_number_parameters 293
_refine_ls_number_reflns 4646
_refine_ls_number_restraints 0
_refine_ls_restrained_S_all 1.086
_refine_ls_R_factor_all 0.0727
_refine_ls_R_factor_gt 0.0521
_refine_ls_shift/su_max 0.000
_refine_ls_shift/su_mean 0.000
_refine_ls_structure_factor_coef Fsqd
_refine_ls_weighting_details 'calc w=1/[\s^2^(Fo^2^)+(0.0512P)^2^+0.0497P] where P=(Fo^2^+2Fc^2^)/3'
_refine_ls_weighting_scheme calc
_refine_ls_wR_factor_gt 0.1137
_refine_ls_wR_factor_ref 0.1285
_reflns_number_gt 3571
_reflns_number_total 4646
_reflns_threshold_expression >2sigma(I)
_cod_data_source_file cg500925x_si_005.cif
_cod_data_source_block shelx37b_2_4_6
_cod_depositor_comments 'Adding full bibliography for 4511807--4511812.cif.'
_cod_original_sg_symbol_H-M P-1
_cod_database_code 4511811

loop_
_symmetry_equiv_pos_as_xyz
'x, y, z'
'-x, -y, -z'

loop_
_atom_site_label
_atom_site_type_symbol
_atom_site_fract_x
_atom_site_fract_y
_atom_site_fract_z
_atom_site_U_iso_or_equiv
_atom_site_adp_type
_atom_site_occupancy
_atom_site_symmetry_multiplicity
_atom_site_calc_flag
_atom_site_refinement_flags
Fe1 Fe 0.93203(6) 0.98802(6) 0.29621(2) 0.03782(16) Uani 1 1 d .
Cl2 Cl 0.75838(13) 1.12752(10) -0.00468(5) 0.0457(2) Uani 1 1 d .
Cl3 Cl 0.75462(17) 0.51918(13) -0.09490(6) 0.0671(3) Uani 1 1 d .
Cl1 Cl 0.68034(19) 0.64457(13) 0.19577(5) 0.0717(3) Uani 1 1 d .
O2 O 0.5512(3) 1.0940(3) 0.16778(13) 0.0541(7) Uani 1 1 d .
C16 C 0.7485(4) 0.9223(4) 0.01695(16) 0.0329(6) Uani 1 1 d .
C20 C 0.7128(5) 0.7114(4) 0.10487(17) 0.0410(8) Uani 1 1 d .
O1 O 0.4611(4) 1.2827(4) 0.29829(15) 0.0629(8) Uani 1 1 d .
F4 F 0.6810(4) 1.4031(3) 0.45184(12) 0.0709(7) Uani 1 1 d .
F6 F 0.7607(4) 1.4158(3) 0.33748(13) 0.0739(7) Uani 1 1 d .
C14 C 0.7074(5) 0.9996(4) 0.15102(16) 0.0368(7) Uani 1 1 d .
C17 C 0.7614(4) 0.8159(4) -0.04049(17) 0.0383(7) Uani 1 1 d .
H17A H 0.7790 0.8519 -0.0904 0.046 Uiso 1 1 calc R
F2 F 0.3369(4) 1.1082(4) 0.40879(16) 0.0887(9) Uani 1 1 d .
F1 F 0.4704(4) 1.2054(4) 0.49341(13) 0.0797(8) Uani 1 1 d .
C15 C 0.7248(4) 0.8746(4) 0.09082(16) 0.0351(7) Uani 1 1 d .
F5 F 0.4760(5) 1.5517(3) 0.37121(16) 0.0961(9) Uani 1 1 d .
C1 C 0.7235(5) 1.0855(4) 0.37213(16) 0.0373(7) Uani 1 1 d .
C2 C 0.7138(5) 0.9245(4) 0.34873(18) 0.0454(8) Uani 1 1 d .
H2A H 0.6020 0.9050 0.3239 0.055 Uiso 1 1 calc R
C18 C 0.7480(5) 0.6536(4) -0.02344(18) 0.0410(8) Uani 1 1 d .
C7 C 0.8840(5) 1.0099(4) 0.18471(17) 0.0397(7) Uani 1 1 d .
C19 C 0.7231(5) 0.5998(4) 0.04856(19) 0.0462(8) Uani 1 1 d .
H19A H 0.7132 0.4890 0.0595 0.055 Uiso 1 1 calc R
C11 C 0.5574(5) 1.2491(4) 0.36730(17) 0.0439(8) Uani 1 1 d .
C5 C 0.9078(5) 1.0550(5) 0.40508(17) 0.0448(8) Uani 1 1 d .
H5A H 0.9569 1.1429 0.4265 0.054 Uiso 1 1 calc R
F3 F 0.2519(4) 1.3768(4) 0.42450(17) 0.1015(10) Uani 1 1 d .
C3 C 0.8902(6) 0.7991(5) 0.3661(2) 0.0588(10) Uani 1 1 d .
H3A H 0.9252 0.6754 0.3553 0.071 Uiso 1 1 calc R
C6 C 0.9057(6) 1.1642(5) 0.21051(18) 0.0495(9) Uani 1 1 d .
H6A H 0.8085 1.2804 0.2063 0.059 Uiso 1 1 calc R
C8 C 1.0572(5) 0.8748(5) 0.20142(19) 0.0543(10) Uani 1 1 d .
H8A H 1.0850 0.7519 0.1903 0.065 Uiso 1 1 calc R
C13 C 0.6179(6) 1.4054(5) 0.3827(2) 0.0578(10) Uani 1 1 d .
C10 C 1.0911(6) 1.1227(7) 0.2423(2) 0.0650(12) Uani 1 1 d .
H10A H 1.1467 1.2044 0.2655 0.078 Uiso 1 1 calc R
C4 C 1.0100(6) 0.8781(5) 0.4011(2) 0.0591(11) Uani 1 1 d .
H4A H 1.1439 0.8199 0.4190 0.071 Uiso 1 1 calc R
C12 C 0.4030(6) 1.2360(6) 0.4244(2) 0.0646(11) Uani 1 1 d .
C9 C 1.1814(6) 0.9472(7) 0.2371(2) 0.0694(13) Uani 1 1 d .
H9A H 1.3123 0.8827 0.2564 0.083 Uiso 1 1 calc R
H1 H 0.506(7) 1.232(7) 0.263(3) 0.098(19) Uiso 1 1 d .

loop_
_atom_site_aniso_label
_atom_site_aniso_U_11
_atom_site_aniso_U_22
_atom_site_aniso_U_33
_atom_site_aniso_U_23
_atom_site_aniso_U_13
_atom_site_aniso_U_12
Fe1 0.0378(3) 0.0437(3) 0.0303(3) -0.00622(19) -0.00199(19) -0.0094(2)
Cl2 0.0549(5) 0.0374(4) 0.0458(5) 0.0004(3) 0.0024(4) -0.0164(4)
Cl3 0.0917(8) 0.0544(6) 0.0561(6) -0.0284(5) 0.0008(5) -0.0200(6)
Cl1 0.1254(10) 0.0447(5) 0.0415(5) 0.0047(4) 0.0147(6) -0.0231(6)
O2 0.0428(14) 0.0595(16) 0.0483(14) -0.0219(12) -0.0077(11) 0.0043(12)
C16 0.0340(16) 0.0333(16) 0.0324(15) -0.0036(12) -0.0041(12) -0.0115(13)
C20 0.053(2) 0.0329(17) 0.0341(17) -0.0019(13) 0.0012(14) -0.0085(15)
O1 0.0631(18) 0.0652(19) 0.0432(15) -0.0130(14) -0.0139(13) 0.0072(15)
F4 0.1022(19) 0.0688(16) 0.0480(13) -0.0221(11) -0.0011(12) -0.0328(15)
F6 0.116(2) 0.0554(14) 0.0599(15) -0.0076(11) 0.0195(14) -0.0413(15)
C14 0.0464(19) 0.0334(17) 0.0267(15) -0.0013(12) 0.0004(13) -0.0069(15)
C17 0.0396(17) 0.0447(19) 0.0298(16) -0.0019(13) -0.0036(13) -0.0119(15)
F2 0.0651(16) 0.119(2) 0.097(2) -0.0307(18) 0.0226(14) -0.0478(17)
F1 0.0917(18) 0.110(2) 0.0424(13) -0.0076(13) 0.0197(12) -0.0395(16)
C15 0.0348(16) 0.0364(17) 0.0312(15) -0.0047(13) -0.0048(13) -0.0066(14)
F5 0.123(2) 0.0447(14) 0.098(2) -0.0176(13) -0.0044(18) 0.0096(15)
C1 0.0420(18) 0.0419(18) 0.0283(15) -0.0027(13) 0.0030(13) -0.0135(15)
C2 0.055(2) 0.046(2) 0.0379(18) -0.0014(15) 0.0058(15) -0.0201(17)
C18 0.0410(18) 0.0380(18) 0.0412(18) -0.0133(14) -0.0027(14) -0.0064(15)
C7 0.0447(19) 0.0477(19) 0.0283(15) -0.0116(14) 0.0053(13) -0.0152(16)
C19 0.054(2) 0.0323(17) 0.050(2) -0.0050(15) 0.0002(16) -0.0108(16)
C11 0.053(2) 0.047(2) 0.0298(16) -0.0090(14) -0.0033(14) -0.0115(17)
C5 0.049(2) 0.056(2) 0.0292(16) -0.0065(15) -0.0054(14) -0.0137(17)
F3 0.0632(17) 0.111(2) 0.103(2) -0.0303(18) 0.0223(15) 0.0156(16)
C3 0.075(3) 0.039(2) 0.054(2) 0.0025(17) -0.002(2) -0.006(2)
C6 0.070(2) 0.055(2) 0.0318(18) -0.0032(15) 0.0069(16) -0.032(2)
C8 0.043(2) 0.069(3) 0.044(2) -0.0212(18) 0.0025(16) -0.0047(19)
C13 0.081(3) 0.045(2) 0.043(2) -0.0087(17) 0.005(2) -0.013(2)
C10 0.070(3) 0.107(4) 0.038(2) -0.016(2) 0.0065(18) -0.056(3)
C4 0.060(2) 0.064(3) 0.0389(19) 0.0064(18) -0.0110(18) 0.000(2)
C12 0.055(2) 0.080(3) 0.054(2) -0.018(2) 0.0093(19) -0.012(2)
C9 0.044(2) 0.118(4) 0.047(2) -0.022(2) 0.0022(17) -0.023(3)

loop_
_atom_type_symbol
_atom_type_description
_atom_type_scat_dispersion_real
_atom_type_scat_dispersion_imag
_atom_type_scat_source
C C 0.0033 0.0016 'International Tables Vol C Tables 4.2.6.8 and 6.1.1.4'
H H 0.0000 0.0000 'International Tables Vol C Tables 4.2.6.8 and 6.1.1.4'
O O 0.0106 0.0060 'International Tables Vol C Tables 4.2.6.8 and 6.1.1.4'
F F 0.0171 0.0103 'International Tables Vol C Tables 4.2.6.8 and 6.1.1.4'
Cl Cl 0.1484 0.1585 'International Tables Vol C Tables 4.2.6.8 and 6.1.1.4'
Fe Fe 0.3463 0.8444 'International Tables Vol C Tables 4.2.6.8 and 6.1.1.4'

loop_
_geom_angle_atom_site_label_1
_geom_angle_atom_site_label_2
_geom_angle_atom_site_label_3
_geom_angle
C7 Fe1 C6 41.30(13)
C7 Fe1 C1 123.12(13)
C6 Fe1 C1 108.52(15)
C7 Fe1 C2 108.97(14)
C6 Fe1 C2 126.33(15)
C1 Fe1 C2 41.29(13)
C7 Fe1 C3 124.63(16)
C6 Fe1 C3 162.54(16)
C1 Fe1 C3 68.74(15)
C2 Fe1 C3 40.35(15)
C7 Fe1 C9 68.26(15)
C6 Fe1 C9 68.04(18)
C1 Fe1 C9 159.96(16)
C2 Fe1 C9 156.50(18)
C3 Fe1 C9 120.59(19)
C7 Fe1 C8 41.01(14)
C6 Fe1 C8 68.96(16)
C1 Fe1 C8 158.73(14)
C2 Fe1 C8 122.07(16)
C3 Fe1 C8 106.97(17)
C9 Fe1 C8 40.37(15)
C7 Fe1 C10 68.60(14)
C6 Fe1 C10 40.67(16)
C1 Fe1 C10 124.69(17)
C2 Fe1 C10 162.83(17)
C3 Fe1 C10 155.14(18)
C9 Fe1 C10 39.89(18)
C8 Fe1 C10 68.05(17)
C7 Fe1 C5 158.58(14)
C6 Fe1 C5 121.72(15)
C1 Fe1 C5 40.98(13)
C2 Fe1 C5 68.72(15)
C3 Fe1 C5 68.31(16)
C9 Fe1 C5 122.63(15)
C8 Fe1 C5 158.62(14)
C10 Fe1 C5 106.97(16)
C7 Fe1 C4 160.14(16)
C6 Fe1 C4 156.13(16)
C1 Fe1 C4 68.61(15)
C2 Fe1 C4 68.15(16)
C3 Fe1 C4 40.47(16)
C9 Fe1 C4 106.11(17)
C8 Fe1 C4 122.50(16)
C10 Fe1 C4 120.10(17)
C5 Fe1 C4 40.49(15)
C17 C16 C15 123.1(3)
C17 C16 Cl2 118.0(2)
C15 C16 Cl2 118.9(2)
C15 C20 C19 122.3(3)
C15 C20 Cl1 119.0(3)
C19 C20 Cl1 118.6(3)
O2 C14 C7 121.7(3)
O2 C14 C15 120.0(3)
C7 C14 C15 118.3(3)
C16 C17 C18 118.0(3)
C20 C15 C16 116.7(3)
C20 C15 C14 123.1(3)
C16 C15 C14 120.2(3)
C5 C1 C2 107.4(3)
C5 C1 C11 128.6(3)
C2 C1 C11 123.8(3)
C5 C1 Fe1 70.15(19)
C2 C1 Fe1 69.63(19)
C11 C1 Fe1 129.5(2)
C3 C2 C1 108.0(3)
C3 C2 Fe1 70.0(2)
C1 C2 Fe1 69.08(19)
C19 C18 C17 121.5(3)
C19 C18 Cl3 119.3(3)
C17 C18 Cl3 119.2(3)
C8 C7 C6 107.7(3)
C8 C7 C14 128.4(3)
C6 C7 C14 123.8(3)
C8 C7 Fe1 70.26(19)
C6 C7 Fe1 69.40(18)
C14 C7 Fe1 123.3(2)
C18 C19 C20 118.4(3)
O1 C11 C1 114.3(3)
O1 C11 C13 107.3(3)
C1 C11 C13 112.3(3)
O1 C11 C12 104.4(3)
C1 C11 C12 109.2(3)
C13 C11 C12 108.9(3)
C4 C5 C1 107.9(3)
C4 C5 Fe1 70.0(2)
C1 C5 Fe1 68.87(17)
C2 C3 C4 108.6(3)
C2 C3 Fe1 69.7(2)
C4 C3 Fe1 70.2(2)
C10 C6 C7 107.6(4)
C10 C6 Fe1 70.4(2)
C7 C6 Fe1 69.3(2)
C9 C8 C7 107.2(4)
C9 C8 Fe1 69.7(2)
C7 C8 Fe1 68.73(18)
F4 C13 F5 107.3(3)
F4 C13 F6 106.2(4)
F5 C13 F6 106.1(3)
F4 C13 C11 113.3(3)
F5 C13 C11 112.5(4)
F6 C13 C11 111.0(3)
C9 C10 C6 108.2(4)
C9 C10 Fe1 69.9(3)
C6 C10 Fe1 68.9(2)
C3 C4 C5 108.1(3)
C3 C4 Fe1 69.3(2)
C5 C4 Fe1 69.49(19)
F1 C12 F3 107.1(3)
F1 C12 F2 107.2(4)
F3 C12 F2 106.6(4)
F1 C12 C11 112.3(3)
F3 C12 C11 113.1(4)
F2 C12 C11 110.2(3)
C10 C9 C8 109.4(4)
C10 C9 Fe1 70.2(2)
C8 C9 Fe1 69.9(2)

loop_
_geom_bond_atom_site_label_1
_geom_bond_atom_site_label_2
_geom_bond_distance
Fe1 C7 2.030(3)
Fe1 C6 2.031(4)
Fe1 C1 2.034(3)
Fe1 C2 2.042(4)
Fe1 C3 2.046(4)
Fe1 C9 2.048(4)
Fe1 C8 2.050(4)
Fe1 C10 2.051(4)
Fe1 C5 2.051(3)
Fe1 C4 2.058(4)
Cl2 C16 1.741(3)
Cl3 C18 1.730(3)
Cl1 C20 1.734(3)
O2 C14 1.213(4)
C16 C17 1.373(4)
C16 C15 1.390(4)
C20 C15 1.386(5)
C20 C19 1.388(5)
O1 C11 1.409(4)
F4 C13 1.330(4)
F6 C13 1.340(5)
C14 C7 1.468(5)
C14 C15 1.510(4)
C17 C18 1.391(5)
F2 C12 1.335(5)
F1 C12 1.326(5)
F5 C13 1.334(5)
C1 C5 1.430(5)
C1 C2 1.437(5)
C1 C11 1.510(5)
C2 C3 1.410(5)
C18 C19 1.375(5)
C7 C8 1.429(5)
C7 C6 1.432(5)
C11 C13 1.528(5)
C11 C12 1.543(5)
C5 C4 1.422(5)
F3 C12 1.332(5)
C3 C4 1.420(6)
C6 C10 1.419(6)
C8 C9 1.414(5)
C10 C9 1.398(6)
